data_2102344
loop_
_publ_author_name
'Marsh, Richard E.'

_publ_section_title
;
 Space group <i>Cc</i>: an update
;
_journal_issue 2
_journal_name_full 'Acta Crystallographica Section B'
_journal_page_first 252
_journal_page_last 253
_journal_paper_doi 10.1107/S0108768104003878
_journal_volume 60
_journal_year 2004
_chemical_formula_moiety 'C22 H28 N5 O16 Pr, 2(C2 H3 N)'
_chemical_formula_sum 'C26 H34 N7 O16 Pr'
_space_group_crystal_system monoclinic
_space_group_IT_number 15
_space_group_name_Hall '-C 2yc'
_space_group_name_H-M_alt 'C 1 2/c 1'
_audit_creation_method CRYM
_cell_angle_alpha 90
_cell_angle_beta 97.37
_cell_angle_gamma 90
_cell_formula_units_Z 4
_cell_length_a 21.3240
_cell_length_b 11.4560
_cell_length_c 14.4950
_cell_volume 3511.697
_cod_data_source_file bk0142.cif
_cod_data_source_block HEDKAC
_cod_depositor_comments
;
 Updating space group information and adding the symmetry operation list.

 Antanas Vaitkus,
 2018-06-14

 Adding the _cell_formula_units_Z data item.

 Antanas Vaitkus,
 2017-08-05

 Marking attached hydrogen atoms.

 Antanas Vaitkus,
 2017-03-24

  Added moiety chemical formula from Marsh (2004) paper.
  The summary chemical formula is calculated from moiety formula using
  AdHocParser
  (svn://www.crystallography.net/cod-tools/trunk/Formulae/AdHocParser.yp,
  revision 1441.)

  Andrius Merkys
  2013-11-11
;
_cod_original_sg_symbol_H-M C2/c
_cod_database_code 2102344

loop_
_space_group_symop_id
_space_group_symop_operation_xyz
1 x,y,z
2 -x,y,-z+1/2
3 -x,-y,-z
4 x,-y,z+1/2
5 x+1/2,y+1/2,z
6 -x+1/2,y+1/2,-z+1/2
7 -x+1/2,-y+1/2,-z
8 x+1/2,-y+1/2,z+1/2

loop_
_atom_site_label
_atom_site_type_symbol
_atom_site_fract_x
_atom_site_fract_y
_atom_site_fract_z
_atom_site_attached_hydrogens
Pr1 Pr 0.00000 0.81090 0.25000 0
O1 O 0.10555 0.71105 0.29105 0
O2 O 0.11065 0.93470 0.28930 0
O3 O 0.00000 1.03920 0.25000 0
O6 O -0.05855 0.84475 0.38795 0
O7 O 0.03890 0.83130 0.42580 0
O8 O -0.01970 0.84395 0.53370 0
O12 O -0.00855 0.60405 0.32150 0
O14 O 0.00000 0.44690 0.25000 0
O15 O 0.24370 0.21040 0.36785 0
N1 N -0.01315 0.84140 0.45175 0
N3 N 0.00000 0.54840 0.25000 0
N4 N 0.20985 0.69070 0.35055 1
N6 N -0.32400 0.81695 0.07650 0
C1 C 0.30405 0.15855 0.40215 3
C2 C 0.23845 0.32740 0.36105 0
C3 C 0.28740 0.40505 0.39195 1
C4 C 0.27645 0.52175 0.38440 1
C5 C 0.21585 0.56835 0.35105 0
C6 C 0.16850 0.48845 0.31780 1
C7 C 0.18030 0.37310 0.32765 1
C8 C 0.15595 0.74925 0.32405 0
C9 C 0.16400 0.88140 0.34320 2
C10 C 0.10630 1.05560 0.31295 2
C11 C 0.05590 1.10635 0.24195 2
C23 C -0.37060 0.86400 0.05850 0
C24 C -0.42710 0.93565 0.02775 3
